data_8106449
loop_
_publ_author_name
'Yu, Xue-Jun'
'Zhao, Lin-Ping'
'Ma, Long-Ji'
'Gong, Hua-Fen'

_publ_section_title
;
 Crystal structure of
 2-amino-4-(4-bromo-phenyl)-7-methyl-5-oxo-4H,5H-pyrano[4,3-b]pyran-3-carbonitrile,
 C16H11BrN2O3
;
_journal_issue 1
_journal_name_full 'Zeitschrift f\"ur Kristallographie - New Crystal Structures'
_journal_page_first 109
_journal_page_last 110
_journal_paper_doi 10.1515/ncrs-2016-0172
_journal_volume 232
_journal_year 2017
_chemical_formula_moiety 'C16 H11 Br N2 O3'
_chemical_formula_sum 'C16 H11 Br N2 O3'
_chemical_formula_weight 359.17
_space_group_IT_number 15
_space_group_name_Hall '-C 2yc'
_space_group_name_H-M_alt 'C 1 2/c 1'
_symmetry_cell_setting monoclinic
_symmetry_space_group_name_Hall '-C 2yc'
_symmetry_space_group_name_H-M 'C 1 2/c 1'
_atom_sites_solution_hydrogens geom
_atom_sites_solution_primary direct
_atom_sites_solution_secondary difmap
_cell_angle_alpha 90.00
_cell_angle_beta 110.511(5)
_cell_angle_gamma 90.00
_cell_formula_units_Z 8
_cell_length_a 21.504(3)
_cell_length_b 8.2788(10)
_cell_length_c 18.170(3)
_cell_measurement_reflns_used 3099
_cell_measurement_temperature 293(2)
_cell_measurement_theta_max 27.4508
_cell_measurement_theta_min 2.0223
_cell_volume 3029.7(8)
_computing_cell_refinement 'Bruker XSCANS'
_computing_data_collection 'Bruker XSCANS'
_computing_data_reduction 'Bruker SHELXTL'
_computing_molecular_graphics 'Bruker SHELXTL'
_computing_publication_material 'Bruker SHELXTL'
_computing_structure_refinement 'SHELXL-97 (Sheldrick, 1997)'
_computing_structure_solution 'SHELXS-97 (Sheldrick, 1990)'
_diffrn_ambient_temperature 293(2)
_diffrn_measured_fraction_theta_full 0.996
_diffrn_measured_fraction_theta_max 0.996
_diffrn_measurement_device_type 'Bruker P4'
_diffrn_measurement_method '\w scans'
_diffrn_radiation_monochromator graphite
_diffrn_radiation_source 'fine-focus sealed tube'
_diffrn_radiation_type MoK\a
_diffrn_radiation_wavelength 0.71073
_diffrn_reflns_av_R_equivalents 0.0231
_diffrn_reflns_av_sigmaI/netI 0.0199
_diffrn_reflns_limit_h_max 25
_diffrn_reflns_limit_h_min -25
_diffrn_reflns_limit_k_max 9
_diffrn_reflns_limit_k_min -9
_diffrn_reflns_limit_l_max 21
_diffrn_reflns_limit_l_min -21
_diffrn_reflns_number 9161
_diffrn_reflns_theta_full 25.00
_diffrn_reflns_theta_max 25.00
_diffrn_reflns_theta_min 2.39
_diffrn_standards_decay_% 0
_diffrn_standards_interval_count 0
_diffrn_standards_interval_time none
_diffrn_standards_number none
_exptl_absorpt_coefficient_mu 2.727
_exptl_absorpt_correction_T_max 1.0000
_exptl_absorpt_correction_T_min 0.7404
_exptl_absorpt_correction_type multi-scan
_exptl_absorpt_process_details crystalclear
_exptl_crystal_colour colorless
_exptl_crystal_density_diffrn 1.575
_exptl_crystal_density_method 'not measured'
_exptl_crystal_description prism
_exptl_crystal_F_000 2052
_exptl_crystal_size_max 0.18
_exptl_crystal_size_mid 0.16
_exptl_crystal_size_min 0.12
_refine_diff_density_max 0.447
_refine_diff_density_min -0.644
_refine_diff_density_rms 0.053
_refine_ls_extinction_method none
_refine_ls_goodness_of_fit_ref 1.064
_refine_ls_hydrogen_treatment mixed
_refine_ls_matrix_type full
_refine_ls_number_parameters 199
_refine_ls_number_reflns 2663
_refine_ls_number_restraints 0
_refine_ls_restrained_S_all 1.064
_refine_ls_R_factor_all 0.0519
_refine_ls_R_factor_gt 0.0429
_refine_ls_shift/su_max 0.000
_refine_ls_shift/su_mean 0.000
_refine_ls_structure_factor_coef Fsqd
_refine_ls_weighting_details 'calc w=1/[\s^2^(Fo^2^)+(0.0709P)^2^+2.7884P] where P=(Fo^2^+2Fc^2^)/3'
_refine_ls_weighting_scheme calc
_refine_ls_wR_factor_gt 0.1176
_refine_ls_wR_factor_ref 0.1251
_reflns_number_gt 2213
_reflns_number_total 2663
_reflns_threshold_expression >2sigma(I)
_cod_data_source_file suppl_ncrs-2016-0172_suppl.cif
_cod_data_source_block a
_cod_original_cell_volume 3029.8(7)
_cod_original_sg_symbol_H-M C2/c
_cod_database_code 8106449

loop_
_symmetry_equiv_pos_as_xyz
'x, y, z'
'-x, y, -z+1/2'
'x+1/2, y+1/2, z'
'-x+1/2, y+1/2, -z+1/2'
'-x, -y, -z'
'x, -y, z-1/2'
'-x+1/2, -y+1/2, -z'
'x+1/2, -y+1/2, z-1/2'

loop_
_atom_site_label
_atom_site_type_symbol
_atom_site_fract_x
_atom_site_fract_y
_atom_site_fract_z
_atom_site_U_iso_or_equiv
_atom_site_adp_type
_atom_site_occupancy
_atom_site_symmetry_multiplicity
_atom_site_calc_flag
_atom_site_refinement_flags
_atom_site_disorder_assembly
_atom_site_disorder_group
C1 C -0.15561(14) 0.7447(4) -0.23949(17) 0.0474(7) Uani 1 1 d . . .
C2 C -0.16301(14) 0.8920(3) -0.20193(17) 0.0432(6) Uani 1 1 d . . .
C3 C -0.15003(15) 1.0332(3) -0.23085(18) 0.0472(7) Uani 1 1 d . . .
C4 C -0.12421(19) 1.0379(4) -0.2927(2) 0.0598(9) Uani 1 1 d . . .
H4A H -0.1156 1.1363 -0.3119 0.072 Uiso 1 1 calc R . .
C5 C -0.11255(18) 0.9000(4) -0.3229(2) 0.0593(8) Uani 1 1 d . . .
C6 C -0.0816(2) 0.8764(6) -0.3836(3) 0.0862(13) Uani 1 1 d . . .
H6A H -0.0710 0.9796 -0.4002 0.129 Uiso 1 1 calc R . .
H6B H -0.1121 0.8204 -0.4278 0.129 Uiso 1 1 calc R . .
H6C H -0.0417 0.8139 -0.3619 0.129 Uiso 1 1 calc R . .
C7 C -0.18528(14) 1.1865(3) -0.14360(17) 0.0462(7) Uani 1 1 d . . .
C8 C -0.19815(14) 1.0511(3) -0.10985(17) 0.0424(6) Uani 1 1 d . . .
C9 C -0.18439(13) 0.8813(3) -0.13198(17) 0.0419(6) Uani 1 1 d . . .
H9A H -0.2256 0.8188 -0.1466 0.050 Uiso 1 1 calc R . .
C10 C -0.22607(16) 1.0648(3) -0.0507(2) 0.0507(7) Uani 1 1 d . . .
C11 C -0.13245(13) 0.7989(3) -0.06265(16) 0.0406(6) Uani 1 1 d . . .
C12 C -0.06519(14) 0.8254(4) -0.04449(18) 0.0518(7) Uani 1 1 d . . .
H12A H -0.0512 0.8939 -0.0761 0.062 Uiso 1 1 calc R . .
C13 C -0.01846(15) 0.7528(4) 0.01928(19) 0.0589(8) Uani 1 1 d . . .
H13A H 0.0266 0.7709 0.0301 0.071 Uiso 1 1 calc R . .
C14 C -0.03920(15) 0.6534(4) 0.06666(18) 0.0534(7) Uani 1 1 d . . .
C15 C -0.10578(17) 0.6263(4) 0.0509(2) 0.0589(8) Uani 1 1 d . . .
H15A H -0.1196 0.5600 0.0836 0.071 Uiso 1 1 calc R . .
C16 C -0.15181(15) 0.6982(4) -0.01385(19) 0.0518(7) Uani 1 1 d . . .
H16A H -0.1968 0.6786 -0.0249 0.062 Uiso 1 1 calc R . .
O1 O -0.15946(12) 1.1804(2) -0.20255(13) 0.0556(5) Uani 1 1 d . . .
O2 O -0.12832(12) 0.7553(3) -0.29775(13) 0.0585(6) Uani 1 1 d . . .
O3 O -0.17084(11) 0.6110(3) -0.22451(13) 0.0578(6) Uani 1 1 d . . .
N1 N -0.19546(15) 1.3389(3) -0.12754(18) 0.0633(8) Uani 1 1 d . . .
H1A H -0.2121 1.3599 -0.0919 0.076 Uiso 1 1 calc R . .
H1B H -0.1854 1.4165 -0.1528 0.076 Uiso 1 1 calc R . .
N2 N -0.24789(19) 1.0700(3) -0.0018(2) 0.0748(10) Uani 1 1 d . . .
Br1 Br 0.02508(2) 0.55281(5) 0.15404(2) 0.0848(2) Uani 1 1 d . . .

loop_
_atom_site_aniso_label
_atom_site_aniso_U_11
_atom_site_aniso_U_22
_atom_site_aniso_U_33
_atom_site_aniso_U_23
_atom_site_aniso_U_13
_atom_site_aniso_U_12
C1 0.0515(15) 0.0459(18) 0.0441(15) 0.0073(13) 0.0159(13) 0.0057(13)
C2 0.0478(14) 0.0402(15) 0.0443(15) 0.0032(12) 0.0193(12) 0.0010(12)
C3 0.0560(16) 0.0418(17) 0.0496(17) 0.0043(12) 0.0259(14) 0.0002(12)
C4 0.080(2) 0.0490(19) 0.065(2) 0.0130(15) 0.0432(19) 0.0034(15)
C5 0.070(2) 0.061(2) 0.0568(19) 0.0135(16) 0.0346(17) 0.0117(16)
C6 0.114(3) 0.085(3) 0.089(3) 0.020(2) 0.071(3) 0.027(3)
C7 0.0504(15) 0.0424(16) 0.0522(16) 0.0070(13) 0.0260(13) 0.0011(12)
C8 0.0436(14) 0.0400(15) 0.0488(16) 0.0053(11) 0.0227(13) 0.0017(11)
C9 0.0445(14) 0.0349(14) 0.0508(16) 0.0035(12) 0.0224(13) -0.0039(11)
C10 0.0601(18) 0.0343(15) 0.070(2) 0.0069(13) 0.0384(17) 0.0006(12)
C11 0.0477(14) 0.0343(14) 0.0457(15) 0.0003(11) 0.0238(12) -0.0010(11)
C12 0.0510(16) 0.0594(18) 0.0528(17) 0.0076(14) 0.0279(14) -0.0053(14)
C13 0.0458(15) 0.073(2) 0.0585(19) -0.0027(16) 0.0188(14) -0.0034(15)
C14 0.0598(17) 0.0470(17) 0.0508(17) 0.0015(13) 0.0164(14) 0.0052(14)
C15 0.0674(19) 0.0516(18) 0.0604(19) 0.0166(15) 0.0256(16) -0.0036(15)
C16 0.0502(15) 0.0446(16) 0.0649(19) 0.0105(14) 0.0255(15) -0.0033(13)
O1 0.0816(14) 0.0381(11) 0.0645(13) 0.0050(9) 0.0473(12) -0.0037(10)
O2 0.0759(14) 0.0528(13) 0.0566(12) 0.0059(10) 0.0354(11) 0.0112(11)
O3 0.0739(14) 0.0409(12) 0.0597(13) 0.0039(10) 0.0249(11) 0.0031(10)
N1 0.093(2) 0.0376(14) 0.0798(19) 0.0081(13) 0.0561(17) 0.0024(13)
N2 0.108(2) 0.0469(16) 0.104(2) 0.0059(15) 0.080(2) -0.0037(15)
Br1 0.0828(3) 0.0795(3) 0.0684(3) 0.01259(19) -0.0031(2) 0.00823(19)

loop_
_atom_type_symbol
_atom_type_description
_atom_type_scat_dispersion_real
_atom_type_scat_dispersion_imag
_atom_type_scat_source
C C 0.0033 0.0016 'International Tables Vol C Tables 4.2.6.8 and 6.1.1.4'
H H 0.0000 0.0000 'International Tables Vol C Tables 4.2.6.8 and 6.1.1.4'
N N 0.0061 0.0033 'International Tables Vol C Tables 4.2.6.8 and 6.1.1.4'
O O 0.0106 0.0060 'International Tables Vol C Tables 4.2.6.8 and 6.1.1.4'
Br Br -0.2901 2.4595 'International Tables Vol C Tables 4.2.6.8 and 6.1.1.4'

loop_
_geom_angle_atom_site_label_1
_geom_angle_atom_site_label_2
_geom_angle_atom_site_label_3
_geom_angle
_geom_angle_site_symmetry_1
_geom_angle_site_symmetry_3
O3 C1 O2 116.8(3) . .
O3 C1 C2 125.9(3) . .
O2 C1 C2 117.3(3) . .
C3 C2 C1 118.6(3) . .
C3 C2 C9 123.2(3) . .
C1 C2 C9 118.2(2) . .
C2 C3 O1 123.2(3) . .
C2 C3 C4 121.6(3) . .
O1 C3 C4 115.1(2) . .
C5 C4 C3 119.1(3) . .
C5 C4 H4A 120.5 . .
C3 C4 H4A 120.5 . .
C4 C5 O2 120.7(3) . .
C4 C5 C6 128.1(3) . .
O2 C5 C6 111.1(3) . .
C5 C6 H6A 109.5 . .
C5 C6 H6B 109.5 . .
H6A C6 H6B 109.5 . .
C5 C6 H6C 109.5 . .
H6A C6 H6C 109.5 . .
H6B C6 H6C 109.5 . .
N1 C7 C8 127.7(3) . .
N1 C7 O1 110.4(2) . .
C8 C7 O1 121.9(3) . .
C7 C8 C10 119.3(3) . .
C7 C8 C9 123.9(2) . .
C10 C8 C9 116.8(2) . .
C2 C9 C8 108.4(2) . .
C2 C9 C11 112.0(2) . .
C8 C9 C11 110.5(2) . .
C2 C9 H9A 108.6 . .
C8 C9 H9A 108.6 . .
C11 C9 H9A 108.6 . .
N2 C10 C8 177.3(3) . .
C16 C11 C12 117.8(3) . .
C16 C11 C9 120.2(2) . .
C12 C11 C9 122.0(2) . .
C13 C12 C11 121.7(3) . .
C13 C12 H12A 119.2 . .
C11 C12 H12A 119.2 . .
C14 C13 C12 119.1(3) . .
C14 C13 H13A 120.4 . .
C12 C13 H13A 120.4 . .
C13 C14 C15 120.6(3) . .
C13 C14 Br1 119.1(2) . .
C15 C14 Br1 120.2(2) . .
C14 C15 C16 119.4(3) . .
C14 C15 H15A 120.3 . .
C16 C15 H15A 120.3 . .
C15 C16 C11 121.3(3) . .
C15 C16 H16A 119.3 . .
C11 C16 H16A 119.3 . .
C3 O1 C7 118.8(2) . .
C5 O2 C1 122.2(2) . .
C7 N1 H1A 120.0 . .
C7 N1 H1B 120.0 . .
H1A N1 H1B 120.0 . .

loop_
_geom_bond_atom_site_label_1
_geom_bond_atom_site_label_2
_geom_bond_distance
_geom_bond_site_symmetry_2
C1 O3 1.212(4) .
C1 O2 1.381(4) .
C1 C2 1.433(4) .
C2 C3 1.350(4) .
C2 C9 1.498(4) .
C3 O1 1.366(4) .
C3 C4 1.417(4) .
C4 C5 1.328(5) .
C4 H4A 0.9300 .
C5 O2 1.366(4) .
C5 C6 1.488(5) .
C6 H6A 0.9600 .
C6 H6B 0.9600 .
C6 H6C 0.9600 .
C7 N1 1.331(4) .
C7 C8 1.352(4) .
C7 O1 1.369(3) .
C8 C10 1.407(4) .
C8 C9 1.519(4) .
C9 C11 1.521(4) .
C9 H9A 0.9800 .
C10 N2 1.143(4) .
C11 C16 1.383(4) .
C11 C12 1.384(4) .
C12 C13 1.377(5) .
C12 H12A 0.9300 .
C13 C14 1.373(5) .
C13 H13A 0.9300 .
C14 C15 1.377(5) .
C14 Br1 1.894(3) .
C15 C16 1.379(4) .
C15 H15A 0.9300 .
C16 H16A 0.9300 .
N1 H1A 0.8600 .
N1 H1B 0.8600 .
